data_2207804
loop_
_publ_author_name
'Kruger, Hendrik G.'
'Rademeyer, Melanie'
'Ramdhani, Reshika'

_publ_section_title
;
 Pentacyclo[5.4.0.0^2,6^.0^3,10^.0^5,9^]undecane-8,11-dione ethylene
 acetal
;
_journal_coeditor_code IS6160
_journal_issue 1
_journal_name_full 'Acta Crystallographica Section E'
_journal_page_first o268
_journal_page_last o270
_journal_paper_doi 10.1107/S1600536805041802
_journal_volume 62
_journal_year 2006
_chemical_formula_iupac 'C13 H14 O3'
_chemical_formula_moiety 'C13 H14 O3'
_chemical_formula_sum 'C13 H14 O3'
_chemical_formula_weight 218.24
_chemical_name_systematic
;
Pentacyclo[5.4.0.0^2,6^.0^3,10^.0^5,9^]undecane-8-11-dione ethylene acetal
;
_space_group_IT_number 15
_symmetry_cell_setting monoclinic
_symmetry_space_group_name_Hall '-C 2yc'
_symmetry_space_group_name_H-M 'C 1 2/c 1'
_atom_sites_solution_hydrogens geom
_atom_sites_solution_primary direct
_atom_sites_solution_secondary difmap
_audit_creation_method SHELXL-97
_cell_angle_alpha 90.00
_cell_angle_beta 107.914(2)
_cell_angle_gamma 90.00
_cell_formula_units_Z 8
_cell_length_a 24.7387(10)
_cell_length_b 6.6340(3)
_cell_length_c 12.7631(5)
_cell_measurement_reflns_used 3784
_cell_measurement_temperature 173(2)
_cell_measurement_theta_max 28.24
_cell_measurement_theta_min 3.19
_cell_volume 1993.09(15)
_computing_cell_refinement 'SAINT (Bruker, 1999)'
_computing_data_collection 'SMART (Bruker, 1998)'
_computing_data_reduction SAINT
_computing_molecular_graphics 'ORTEP-3 (Farrugia, 1997) and MERCURY (Bruno <i>et al.</i>,  2002)'
_computing_publication_material 'WinGX (Farrugia, 1999) and PLATON (Spek, 2003)'
_computing_structure_refinement 'SHELXL97 (Sheldrick, 1997)'
_computing_structure_solution 'SHELXTL (Bruker, 1999)'
_diffrn_ambient_temperature 173(2)
_diffrn_measured_fraction_theta_full 1.000
_diffrn_measured_fraction_theta_max 1.000
_diffrn_measurement_device_type 'Bruker SMART CCD area-detector'
_diffrn_measurement_method '\f and \w'
_diffrn_radiation_monochromator graphite
_diffrn_radiation_source 'fine-focus sealed tube'
_diffrn_radiation_type MoK\a
_diffrn_radiation_wavelength 0.71073
_diffrn_reflns_av_R_equivalents 0.0261
_diffrn_reflns_av_sigmaI/netI 0.0234
_diffrn_reflns_limit_h_max 32
_diffrn_reflns_limit_h_min -32
_diffrn_reflns_limit_k_max 8
_diffrn_reflns_limit_k_min -8
_diffrn_reflns_limit_l_max 11
_diffrn_reflns_limit_l_min -16
_diffrn_reflns_number 10114
_diffrn_reflns_theta_full 27.99
_diffrn_reflns_theta_max 27.99
_diffrn_reflns_theta_min 1.73
_diffrn_standards_decay_% 0
_diffrn_standards_number 0
_exptl_absorpt_coefficient_mu 0.103
_exptl_absorpt_correction_type none
_exptl_crystal_colour colourless
_exptl_crystal_density_diffrn 1.455
_exptl_crystal_density_method 'not measured'
_exptl_crystal_description plate
_exptl_crystal_F_000 928
_exptl_crystal_size_max 0.37
_exptl_crystal_size_mid 0.22
_exptl_crystal_size_min 0.11
_refine_diff_density_max 0.583
_refine_diff_density_min -0.266
_refine_ls_extinction_method none
_refine_ls_goodness_of_fit_ref 1.055
_refine_ls_hydrogen_treatment constr
_refine_ls_matrix_type full
_refine_ls_number_parameters 145
_refine_ls_number_reflns 2394
_refine_ls_number_restraints 0
_refine_ls_restrained_S_all 1.055
_refine_ls_R_factor_all 0.0715
_refine_ls_R_factor_gt 0.0622
_refine_ls_shift/su_max 0.000
_refine_ls_shift/su_mean 0.000
_refine_ls_structure_factor_coef Fsqd
_refine_ls_weighting_details 'calc w=1/[\s^2^(Fo^2^)+(0.0769P)^2^+5.0276P] where P=(Fo^2^+2Fc^2^)/3'
_refine_ls_weighting_scheme calc
_refine_ls_wR_factor_gt 0.1645
_refine_ls_wR_factor_ref 0.1720
_reflns_number_gt 1984
_reflns_number_total 2394
_reflns_threshold_expression I>2\s(I)
_cod_data_source_file is6160.cif
_cod_data_source_block I
_cod_original_cell_volume 1993.09(14)
_cod_original_sg_symbol_H-M 'C 2/c'
_cod_database_code 2207804
_cod_database_fobs_code 2207804

loop_
_symmetry_equiv_pos_as_xyz
'x, y, z'
'-x, y, -z+1/2'
'x+1/2, y+1/2, z'
'-x+1/2, y+1/2, -z+1/2'
'-x, -y, -z'
'x, -y, z-1/2'
'-x+1/2, -y+1/2, -z'
'x+1/2, -y+1/2, z-1/2'

loop_
_atom_site_label
_atom_site_fract_x
_atom_site_fract_y
_atom_site_fract_z
_atom_site_U_iso_or_equiv
_atom_site_adp_type
_atom_site_calc_flag
_atom_site_refinement_flags
_atom_site_occupancy
_atom_site_type_symbol
O1 0.37708(7) 0.2153(3) 0.49972(13) 0.0337(4) Uani d . 1 O
O2 0.42588(7) 0.1357(2) 0.67591(12) 0.0281(4) Uani d . 1 O
O3 0.43301(7) 0.3342(3) 0.90396(13) 0.0346(4) Uani d . 1 O
C11 0.38698(9) 0.2763(3) 0.61014(17) 0.0246(4) Uani d . 1 C
C10 0.33147(9) 0.2869(4) 0.6361(2) 0.0312(5) Uani d . 1 C
H10 0.3082 0.1615 0.6157 0.037 Uiso calc R 1 H
C3 0.30253(9) 0.4749(4) 0.56919(19) 0.0333(5) Uani d . 1 C
H3 0.2814 0.4493 0.4900 0.040 Uiso calc R 1 H
C4 0.26712(10) 0.5617(5) 0.6374(2) 0.0409(6) Uani d . 1 C
H4A 0.2516 0.6967 0.6117 0.049 Uiso calc R 1 H
H4B 0.2362 0.4701 0.6413 0.049 Uiso calc R 1 H
C5 0.31574(10) 0.5697(4) 0.74473(19) 0.0337(5) Uani d . 1 C
H5 0.3058 0.6245 0.8095 0.040 Uiso calc R 1 H
C9 0.34154(9) 0.3535(4) 0.75962(19) 0.0307(5) Uani d . 1 C
H9 0.3241 0.2607 0.8019 0.037 Uiso calc R 1 H
C8 0.40359(9) 0.3992(3) 0.81707(17) 0.0244(4) Uani d . 1 C
C7 0.41823(9) 0.5648(3) 0.74936(17) 0.0266(5) Uani d . 1 C
H7 0.4539 0.6419 0.7848 0.032 Uiso calc R 1 H
C6 0.36223(10) 0.6893(3) 0.71134(19) 0.0302(5) Uani d . 1 C
H6 0.3650 0.8374 0.7267 0.036 Uiso calc R 1 H
C2 0.35290(9) 0.6213(3) 0.59021(18) 0.0287(5) Uani d . 1 C
H2 0.3505 0.7292 0.5342 0.034 Uiso calc R 1 H
C1 0.40826(9) 0.4949(3) 0.62745(16) 0.0249(4) Uani d . 1 C
H1 0.4385 0.5323 0.5939 0.030 Uiso calc R 1 H
C12 0.43072(11) 0.1416(4) 0.49494(19) 0.0342(5) Uani d . 1 C
H12A 0.4548 0.2528 0.4828 0.041 Uiso calc R 1 H
H12B 0.4256 0.0403 0.4358 0.041 Uiso calc R 1 H
C13 0.45626(9) 0.0469(3) 0.60825(18) 0.0282(5) Uani d . 1 C
H13A 0.4511 -0.1012 0.6045 0.034 Uiso calc R 1 H
H13B 0.4973 0.0775 0.6377 0.034 Uiso calc R 1 H

loop_
_atom_site_aniso_label
_atom_site_aniso_U_11
_atom_site_aniso_U_22
_atom_site_aniso_U_33
_atom_site_aniso_U_12
_atom_site_aniso_U_13
_atom_site_aniso_U_23
O1 0.0349(9) 0.0390(9) 0.0226(8) 0.0069(7) 0.0020(6) -0.0081(7)
O2 0.0320(8) 0.0282(8) 0.0247(8) 0.0087(6) 0.0096(6) 0.0036(6)
O3 0.0423(9) 0.0408(9) 0.0201(8) 0.0147(7) 0.0088(7) 0.0052(7)
C11 0.0259(10) 0.0260(10) 0.0195(10) 0.0023(8) 0.0037(8) -0.0017(8)
C10 0.0232(10) 0.0337(12) 0.0354(12) -0.0033(9) 0.0071(9) -0.0049(9)
C3 0.0226(9) 0.0450(13) 0.0279(11) 0.0070(9) 0.0013(8) -0.0035(10)
C4 0.0258(11) 0.0516(15) 0.0449(14) 0.0077(10) 0.0100(10) 0.0023(12)
C5 0.0309(11) 0.0434(13) 0.0297(11) 0.0119(10) 0.0135(9) 0.0027(10)
C9 0.0266(10) 0.0355(12) 0.0339(12) -0.0008(9) 0.0150(9) 0.0033(9)
C8 0.0284(10) 0.0257(10) 0.0208(9) 0.0050(8) 0.0103(8) -0.0002(8)
C7 0.0321(11) 0.0258(10) 0.0215(10) -0.0036(8) 0.0073(8) -0.0013(8)
C6 0.0365(12) 0.0253(10) 0.0272(11) 0.0045(9) 0.0072(9) 0.0004(8)
C2 0.0320(11) 0.0288(11) 0.0246(10) 0.0043(9) 0.0075(9) 0.0049(8)
C1 0.0278(10) 0.0264(10) 0.0210(9) -0.0013(8) 0.0083(8) 0.0017(8)
C12 0.0408(13) 0.0349(12) 0.0279(11) 0.0063(10) 0.0121(10) -0.0051(9)
C13 0.0297(10) 0.0260(10) 0.0302(11) 0.0016(8) 0.0110(9) -0.0019(8)

loop_
_atom_type_symbol
_atom_type_description
_atom_type_scat_dispersion_real
_atom_type_scat_dispersion_imag
_atom_type_scat_source
C C 0.0033 0.0016 'International Tables Vol C Tables 4.2.6.8 and 6.1.1.4'
H H 0.0000 0.0000 'International Tables Vol C Tables 4.2.6.8 and 6.1.1.4'
O O 0.0106 0.0060 'International Tables Vol C Tables 4.2.6.8 and 6.1.1.4'

loop_
_geom_angle_atom_site_label_1
_geom_angle_atom_site_label_2
_geom_angle_atom_site_label_3
_geom_angle
C11 O1 C12 105.16(16)
C11 O2 C13 107.47(15)
O1 C11 O2 106.27(16)
O1 C11 C10 110.00(17)
O2 C11 C10 113.50(18)
O1 C11 C1 111.14(18)
O2 C11 C1 113.36(17)
C10 C11 C1 102.65(17)
C11 C10 C3 102.27(18)
C11 C10 C9 110.91(17)
C3 C10 C9 103.20(18)
C11 C10 H10 113.2
C3 C10 H10 113.2
C9 C10 H10 113.2
C4 C3 C2 103.8(2)
C4 C3 C10 103.7(2)
C2 C3 C10 101.49(17)
C4 C3 H3 115.3
C2 C3 H3 115.3
C10 C3 H3 115.3
C5 C4 C3 95.36(17)
C5 C4 H4A 112.7
C3 C4 H4A 112.7
C5 C4 H4B 112.7
C3 C4 H4B 112.7
H4A C4 H4B 110.2
C4 C5 C9 105.0(2)
C4 C5 C6 102.53(19)
C9 C5 C6 101.11(17)
C4 C5 H5 115.4
C9 C5 H5 115.4
C6 C5 H5 115.4
C8 C9 C5 101.02(18)
C8 C9 C10 111.35(17)
C5 C9 C10 101.69(18)
C8 C9 H9 113.8
C5 C9 H9 113.8
C10 C9 H9 113.8
O3 C8 C7 127.2(2)
O3 C8 C9 127.6(2)
C7 C8 C9 104.74(17)
C8 C7 C6 102.55(17)
C8 C7 C1 111.14(17)
C6 C7 C1 89.67(16)
C8 C7 H7 116.6
C6 C7 H7 116.6
C1 C7 H7 116.6
C7 C6 C2 90.09(16)
C7 C6 C5 107.77(18)
C2 C6 C5 103.13(18)
C7 C6 H6 117.3
C2 C6 H6 117.3
C5 C6 H6 117.3
C3 C2 C1 107.72(18)
C3 C2 C6 102.75(18)
C1 C2 C6 90.29(16)
C3 C2 H2 117.4
C1 C2 H2 117.4
C6 C2 H2 117.4
C11 C1 C2 103.59(16)
C11 C1 C7 111.36(17)
C2 C1 C7 89.94(16)
C11 C1 H1 116.2
C2 C1 H1 116.2
C7 C1 H1 116.2
O1 C12 C13 102.66(18)
O1 C12 H12A 111.2
C13 C12 H12A 111.2
O1 C12 H12B 111.2
C13 C12 H12B 111.2
H12A C12 H12B 109.1
O2 C13 C12 105.12(17)
O2 C13 H13A 110.7
C12 C13 H13A 110.7
O2 C13 H13B 110.7
C12 C13 H13B 110.7
H13A C13 H13B 108.8

loop_
_geom_bond_atom_site_label_1
_geom_bond_atom_site_label_2
_geom_bond_distance
_geom_bond_publ_flag
O1 C11 1.413(2) ?
O1 C12 1.433(3) ?
O2 C11 1.416(2) ?
O2 C13 1.434(3) ?
O3 C8 1.204(3) ?
C11 C10 1.510(3) yes
C11 C1 1.536(3) yes
C10 C3 1.556(3) yes
C10 C9 1.581(3) yes
C10 H10 1.0000 ?
C3 C4 1.525(3) yes
C3 C2 1.537(3) yes
C3 H3 1.0000 ?
C4 C5 1.521(3) yes
C4 H4A 0.9900 ?
C4 H4B 0.9900 ?
C5 C9 1.557(3) yes
C5 C6 1.560(3) yes
C5 H5 1.0000 ?
C9 C8 1.514(3) yes
C9 H9 1.0000 ?
C8 C7 1.509(3) yes
C7 C6 1.557(3) yes
C7 C1 1.569(3) yes
C7 H7 1.0000 ?
C6 C2 1.558(3) yes
C6 H6 1.0000 ?
C2 C1 1.550(3) yes
C2 H2 1.0000 ?
C1 H1 1.0000 ?
C12 C13 1.524(3) yes
C12 H12A 0.9900 ?
C12 H12B 0.9900 ?
C13 H13A 0.9900 ?
C13 H13B 0.9900 ?

loop_
_geom_torsion_atom_site_label_1
_geom_torsion_atom_site_label_2
_geom_torsion_atom_site_label_3
_geom_torsion_atom_site_label_4
_geom_torsion
C12 O1 C11 O2 -36.8(2)
C12 O1 C11 C10 -160.01(19)
C12 O1 C11 C1 87.0(2)
C13 O2 C11 O1 23.5(2)
C13 O2 C11 C10 144.49(18)
C13 O2 C11 C1 -98.9(2)
O1 C11 C10 C3 -70.9(2)
O2 C11 C10 C3 170.16(17)
C1 C11 C10 C3 47.4(2)
O1 C11 C10 C9 179.60(18)
O2 C11 C10 C9 60.7(2)
C1 C11 C10 C9 -62.0(2)
C11 C10 C3 C4 -148.97(19)
C9 C10 C3 C4 -33.7(2)
C11 C10 C3 C2 -41.5(2)
C9 C10 C3 C2 73.8(2)
C2 C3 C4 C5 -53.4(2)
C10 C3 C4 C5 52.3(2)
C3 C4 C5 C9 -52.3(2)
C3 C4 C5 C6 53.0(2)
C4 C5 C9 C8 147.18(19)
C6 C5 C9 C8 40.8(2)
C4 C5 C9 C10 32.4(2)
C6 C5 C9 C10 -73.94(19)
C11 C10 C9 C8 2.9(3)
C3 C10 C9 C8 -105.9(2)
C11 C10 C9 C5 109.8(2)
C3 C10 C9 C5 0.9(2)
C5 C9 C8 O3 124.0(2)
C10 C9 C8 O3 -128.7(2)
C5 C9 C8 C7 -48.6(2)
C10 C9 C8 C7 58.7(2)
O3 C8 C7 C6 -137.6(2)
C9 C8 C7 C6 35.1(2)
O3 C8 C7 C1 127.9(2)
C9 C8 C7 C1 -59.5(2)
C8 C7 C6 C2 -112.19(17)
C1 C7 C6 C2 -0.59(16)
C8 C7 C6 C5 -8.4(2)
C1 C7 C6 C5 103.24(18)
C4 C5 C6 C7 -128.41(19)
C9 C5 C6 C7 -20.1(2)
C4 C5 C6 C2 -34.0(2)
C9 C5 C6 C2 74.3(2)
C4 C3 C2 C1 127.62(19)
C10 C3 C2 C1 20.2(2)
C4 C3 C2 C6 33.2(2)
C10 C3 C2 C6 -74.3(2)
C7 C6 C2 C3 108.85(18)
C5 C6 C2 C3 0.6(2)
C7 C6 C2 C1 0.59(16)
C5 C6 C2 C1 -107.69(17)
O1 C11 C1 C2 83.6(2)
O2 C11 C1 C2 -156.80(17)
C10 C11 C1 C2 -34.0(2)
O1 C11 C1 C7 178.94(16)
O2 C11 C1 C7 -61.4(2)
C10 C11 C1 C7 61.4(2)
C3 C2 C1 C11 7.9(2)
C6 C2 C1 C11 111.40(17)
C3 C2 C1 C7 -104.09(18)
C6 C2 C1 C7 -0.59(16)
C8 C7 C1 C11 -0.7(2)
C6 C7 C1 C11 -104.00(18)
C8 C7 C1 C2 103.93(19)
C6 C7 C1 C2 0.59(16)
C11 O1 C12 C13 34.1(2)
C11 O2 C13 C12 -1.9(2)
O1 C12 C13 O2 -19.7(2)

loop_
_cod_related_entry_id
_cod_related_entry_database
_cod_related_entry_code
1 ChemSpider 266148
